data_2217292
loop_
_publ_author_name
'P. Bhyrappa'
'V. Velkannan'
'B. Varghese'

_publ_section_title
;
 5,10,15,20-Tetrakis(3,5-difluorophenyl)porphyrin
;
_journal_coeditor_code SI2056
_journal_issue 1
_journal_name_full 'Acta Crystallographica Section E'
_journal_page_first o190
_journal_page_last o190
_journal_paper_doi 10.1107/S1600536807062782
_journal_volume 64
_journal_year 2008
_chemical_formula_iupac 'C44 H22 F8 N4'
_chemical_formula_moiety 'C44 H22 F8 N4'
_chemical_formula_sum 'C44 H22 F8 N4'
_chemical_formula_weight 758.66
_chemical_name_systematic
;
5,10,15,20-Tetrakis(3,5-difluorophenyl)porphyrin
;
_space_group_IT_number 122
_symmetry_cell_setting tetragonal
_symmetry_space_group_name_Hall 'I -4 2bw'
_symmetry_space_group_name_H-M 'I -4 2 d'
_atom_sites_solution_hydrogens geom
_atom_sites_solution_primary direct
_atom_sites_solution_secondary difmap
_audit_creation_method SHELXL-97
_cell_angle_alpha 90.000
_cell_angle_beta 90.000
_cell_angle_gamma 90.000
_cell_formula_units_Z 4
_cell_length_a 15.426(5)
_cell_length_b 15.426(5)
_cell_length_c 13.991(5)
_cell_measurement_reflns_used 5676
_cell_measurement_temperature 233(2)
_cell_measurement_theta_max 27.35
_cell_measurement_theta_min 2.65
_cell_volume 3329.3(19)
_computing_cell_refinement 'SAINT-Plus (Bruker, 2004)'
_computing_data_collection 'APEX2 (Bruker, 2004)'
_computing_data_reduction 'SAINT-Plus (Bruker, 2004)'
_computing_molecular_graphics 'ORTEP32 (Farrugia, 1997) and Mercury (Macrae <i>et al.</i>,  2006)'
_computing_publication_material 'SHELXL97 (Sheldrick, 1997)'
_computing_structure_refinement 'SHELXL97 (Sheldrick, 1997)'
_computing_structure_solution 'SHELXS97 (Sheldrick, 1997)'
_diffrn_ambient_temperature 233(2)
_diffrn_measured_fraction_theta_full 0.999
_diffrn_measured_fraction_theta_max 0.985
_diffrn_measurement_device_type 'Bruker APEXII CCD area-detector'
_diffrn_measurement_method '\w and \f scan'
_diffrn_radiation_monochromator graphite
_diffrn_radiation_source 'fine-focus sealed tube'
_diffrn_radiation_type MoK\a
_diffrn_radiation_wavelength 0.71073
_diffrn_reflns_av_R_equivalents 0.0412
_diffrn_reflns_av_sigmaI/netI 0.0140
_diffrn_reflns_limit_h_max 20
_diffrn_reflns_limit_h_min -20
_diffrn_reflns_limit_k_max 18
_diffrn_reflns_limit_k_min -19
_diffrn_reflns_limit_l_max 15
_diffrn_reflns_limit_l_min -18
_diffrn_reflns_number 20353
_diffrn_reflns_theta_full 25.00
_diffrn_reflns_theta_max 28.36
_diffrn_reflns_theta_min 1.97
_diffrn_standards_decay_% 0
_exptl_absorpt_coefficient_mu 0.121
_exptl_absorpt_correction_T_max 0.986
_exptl_absorpt_correction_T_min 0.965
_exptl_absorpt_correction_type multi-scan
_exptl_absorpt_process_details '(SADABS; Bruker, 1999)'
_exptl_crystal_colour purple
_exptl_crystal_density_diffrn 1.514
_exptl_crystal_density_method 'not measured'
_exptl_crystal_description plate
_exptl_crystal_F_000 1544
_exptl_crystal_size_max 0.30
_exptl_crystal_size_mid 0.20
_exptl_crystal_size_min 0.20
_refine_diff_density_max 0.204
_refine_diff_density_min -0.153
_refine_ls_extinction_method none
_refine_ls_goodness_of_fit_ref 1.066
_refine_ls_hydrogen_treatment constr
_refine_ls_matrix_type full
_refine_ls_number_parameters 127
_refine_ls_number_reflns 1145
_refine_ls_number_restraints 0
_refine_ls_restrained_S_all 1.066
_refine_ls_R_factor_all 0.0399
_refine_ls_R_factor_gt 0.0358
_refine_ls_shift/su_max 0.000
_refine_ls_shift/su_mean 0.000
_refine_ls_structure_factor_coef Fsqd
_refine_ls_weighting_details 'calc w=1/[\s^2^(Fo^2^)+(0.0579P)^2^+1.6388P] where P=(Fo^2^+2Fc^2^)/3'
_refine_ls_weighting_scheme calc
_refine_ls_wR_factor_gt 0.0946
_refine_ls_wR_factor_ref 0.0976
_reflns_number_gt 1049
_reflns_number_total 1145
_reflns_threshold_expression >2sigma(I)
_cod_data_source_file si2056.cif
_cod_data_source_block I
_cod_original_sg_symbol_H-M 'I -4 2d'
_cod_database_code 2217292
_cod_database_fobs_code 2217292

loop_
_symmetry_equiv_pos_as_xyz
'x, y, z'
'-x, -y, z'
'x, -y+1/2, -z+1/4'
'-x, y+1/2, -z+1/4'
'y, x+1/2, z+1/4'
'-y, -x+1/2, z+1/4'
'-y, x, -z'
'y, -x, -z'
'x+1/2, y+1/2, z+1/2'
'-x+1/2, -y+1/2, z+1/2'
'x+1/2, -y+1, -z+3/4'
'-x+1/2, y+1, -z+3/4'
'y+1/2, x+1, z+3/4'
'-y+1/2, -x+1, z+3/4'
'-y+1/2, x+1/2, -z+1/2'
'y+1/2, -x+1/2, -z+1/2'

loop_
_atom_site_type_symbol
_atom_site_label
_atom_site_fract_x
_atom_site_fract_y
_atom_site_fract_z
_atom_site_U_iso_or_equiv
_atom_site_adp_type
_atom_site_calc_flag
_atom_site_refinement_flags
_atom_site_occupancy
C C1 0.62343(12) -0.15392(12) 0.26244(14) 0.0234(4) Uani d . 1
C C2 0.71372(13) -0.17616(13) 0.25131(18) 0.0289(4) Uani d . 1
H H2 0.7375 -0.2314 0.2561 0.035 Uiso calc R 1
C C3 0.75734(13) -0.10209(12) 0.23267(16) 0.0285(4) Uani d . 1
H H3 0.8164 -0.0970 0.2205 0.034 Uiso calc R 1
C C4 0.69521(12) -0.03261(13) 0.23514(15) 0.0233(4) Uani d . 1
C C5 0.71381(12) 0.05575(12) 0.22542(14) 0.0225(4) Uani d . 1
C C6 0.80391(13) 0.08176(12) 0.19734(15) 0.0240(4) Uani d . 1
C C7 0.87363(13) 0.07798(15) 0.25940(16) 0.0310(5) Uani d . 1
H H7 0.8665 0.0583 0.3217 0.037 Uiso calc R 1
C C8 0.95385(14) 0.10405(16) 0.22687(18) 0.0353(5) Uani d . 1
C C9 0.96818(14) 0.13294(16) 0.1348(2) 0.0385(6) Uani d . 1
H H9 1.0230 0.1496 0.1141 0.046 Uiso calc R 1
C C10 0.89782(17) 0.13583(16) 0.07556(17) 0.0380(5) Uani d . 1
C C11 0.81595(13) 0.11143(15) 0.10383(16) 0.0299(5) Uani d . 1
H H11 0.7695 0.1146 0.0616 0.036 Uiso calc R 1
N N1 0.61430(10) -0.06642(10) 0.25215(12) 0.0230(4) Uani d . 1
H H1 0.5666 -0.0377 0.2557 0.028 Uiso calc PR 0.50
F F1 1.02219(8) 0.10061(13) 0.28671(12) 0.0550(5) Uani d . 1
F F2 0.90872(12) 0.16429(14) -0.01500(13) 0.0632(5) Uani d . 1

loop_
_atom_site_aniso_label
_atom_site_aniso_U_11
_atom_site_aniso_U_22
_atom_site_aniso_U_33
_atom_site_aniso_U_12
_atom_site_aniso_U_13
_atom_site_aniso_U_23
C1 0.0216(9) 0.0199(8) 0.0288(10) 0.0015(7) -0.0003(8) 0.0020(7)
C2 0.0221(9) 0.0225(9) 0.0420(11) 0.0048(7) 0.0006(9) 0.0041(9)
C3 0.0190(9) 0.0260(9) 0.0404(11) 0.0033(7) 0.0033(8) 0.0040(9)
C4 0.0180(8) 0.0239(9) 0.0280(9) 0.0000(7) 0.0029(8) 0.0009(7)
C5 0.0193(8) 0.0209(9) 0.0273(9) 0.0001(7) 0.0017(7) 0.0001(7)
C6 0.0211(9) 0.0183(8) 0.0325(9) 0.0001(7) 0.0040(8) -0.0020(8)
C7 0.0237(10) 0.0389(11) 0.0302(10) -0.0006(8) 0.0031(8) -0.0023(9)
C8 0.0207(9) 0.0393(12) 0.0458(12) -0.0035(9) -0.0008(9) -0.0085(11)
C9 0.0239(10) 0.0382(12) 0.0533(14) -0.0089(9) 0.0134(10) -0.0070(11)
C10 0.0377(12) 0.0366(12) 0.0396(12) -0.0041(10) 0.0124(10) 0.0048(10)
C11 0.0252(9) 0.0305(10) 0.0340(10) -0.0003(9) 0.0014(8) 0.0046(9)
N1 0.0169(7) 0.0201(8) 0.0319(9) -0.0001(6) 0.0009(7) 0.0015(6)
F1 0.0214(7) 0.0862(13) 0.0575(9) -0.0066(7) -0.0062(6) -0.0118(10)
F2 0.0548(10) 0.0853(13) 0.0495(9) -0.0146(9) 0.0159(8) 0.0246(9)

loop_
_atom_type_symbol
_atom_type_description
_atom_type_scat_dispersion_real
_atom_type_scat_dispersion_imag
_atom_type_scat_source
C C 0.0033 0.0016 'International Tables Vol C Tables 4.2.6.8 and 6.1.1.4'
H H 0.0000 0.0000 'International Tables Vol C Tables 4.2.6.8 and 6.1.1.4'
N N 0.0061 0.0033 'International Tables Vol C Tables 4.2.6.8 and 6.1.1.4'
F F 0.0171 0.0103 'International Tables Vol C Tables 4.2.6.8 and 6.1.1.4'

loop_
_geom_angle_atom_site_label_1
_geom_angle_atom_site_label_2
_geom_angle_atom_site_label_3
_geom_angle_site_symmetry_1
_geom_angle_site_symmetry_3
_geom_angle
N1 C1 C5 . 16 125.93(17)
N1 C1 C2 . . 108.87(16)
C5 C1 C2 16 . 125.04(17)
C3 C2 C1 . . 107.48(17)
C3 C2 H2 . . 126.3
C1 C2 H2 . . 126.3
C2 C3 C4 . . 107.07(17)
C2 C3 H3 . . 126.5
C4 C3 H3 . . 126.5
N1 C4 C5 . . 124.97(17)
N1 C4 C3 . . 109.07(16)
C5 C4 C3 . . 125.93(18)
C4 C5 C1 . 15_545 125.26(18)
C4 C5 C6 . . 118.44(16)
C1 C5 C6 15_545 . 116.28(17)
C7 C6 C11 . . 119.85(18)
C7 C6 C5 . . 123.03(19)
C11 C6 C5 . . 117.12(18)
C8 C7 C6 . . 118.6(2)
C8 C7 H7 . . 120.7
C6 C7 H7 . . 120.7
F1 C8 C7 . . 119.1(2)
F1 C8 C9 . . 117.9(2)
C7 C8 C9 . . 123.1(2)
C10 C9 C8 . . 116.69(19)
C10 C9 H9 . . 121.7
C8 C9 H9 . . 121.7
F2 C10 C9 . . 118.7(2)
F2 C10 C11 . . 118.2(2)
C9 C10 C11 . . 123.1(2)
C10 C11 C6 . . 118.7(2)
C10 C11 H11 . . 120.6
C6 C11 H11 . . 120.6
C1 N1 C4 . . 107.47(16)
C1 N1 H1 . . 126.3
C4 N1 H1 . . 126.3

loop_
_geom_bond_atom_site_label_1
_geom_bond_atom_site_label_2
_geom_bond_site_symmetry_2
_geom_bond_distance
C1 N1 . 1.365(2)
C1 C5 16 1.404(3)
C1 C2 . 1.443(3)
C2 C3 . 1.351(3)
C2 H2 . 0.9300
C3 C4 . 1.438(3)
C3 H3 . 0.9300
C4 N1 . 1.373(3)
C4 C5 . 1.400(3)
C5 C1 15_545 1.404(3)
C5 C6 . 1.499(3)
C6 C7 . 1.383(3)
C6 C11 . 1.398(3)
C7 C8 . 1.378(3)
C7 H7 . 0.9300
C8 F1 . 1.347(3)
C8 C9 . 1.381(4)
C9 C10 . 1.366(4)
C9 H9 . 0.9300
C10 F2 . 1.351(3)
C10 C11 . 1.376(3)
C11 H11 . 0.9300
N1 H1 . 0.8600

loop_
_geom_hbond_atom_site_label_D
_geom_hbond_atom_site_label_H
_geom_hbond_atom_site_label_A
_geom_hbond_site_symmetry_A
_geom_hbond_distance_DH
_geom_hbond_distance_HA
_geom_hbond_distance_DA
_geom_hbond_angle_DHA
C7 H7 C1 5_645 0.93 2.87 3.634(2) 140.4
C3 H3 F1 2_755 0.93 2.66 3.484(2) 148.4

loop_
_geom_torsion_atom_site_label_1
_geom_torsion_atom_site_label_2
_geom_torsion_atom_site_label_3
_geom_torsion_atom_site_label_4
_geom_torsion_site_symmetry_1
_geom_torsion_site_symmetry_4
_geom_torsion
N1 C1 C2 C3 . . -1.2(3)
C5 C1 C2 C3 16 . 174.4(2)
C1 C2 C3 C4 . . 1.9(3)
C2 C3 C4 N1 . . -2.0(3)
C2 C3 C4 C5 . . 175.8(2)
N1 C4 C5 C1 . 15_545 4.3(3)
C3 C4 C5 C1 . 15_545 -173.2(2)
N1 C4 C5 C6 . . -174.02(18)
C3 C4 C5 C6 . . 8.5(3)
C4 C5 C6 C7 . . -74.1(3)
C1 C5 C6 C7 15_545 . 107.5(2)
C4 C5 C6 C11 . . 106.3(2)
C1 C5 C6 C11 15_545 . -72.1(2)
C11 C6 C7 C8 . . 0.1(3)
C5 C6 C7 C8 . . -179.5(2)
C6 C7 C8 F1 . . -179.98(19)
C6 C7 C8 C9 . . -0.7(4)
F1 C8 C9 C10 . . -180.0(2)
C7 C8 C9 C10 . . 0.7(4)
C8 C9 C10 F2 . . 179.5(2)
C8 C9 C10 C11 . . -0.2(4)
F2 C10 C11 C6 . . 179.9(2)
C9 C10 C11 C6 . . -0.4(4)
C7 C6 C11 C10 . . 0.4(3)
C5 C6 C11 C10 . . -180.0(2)
C5 C1 N1 C4 16 . -175.62(19)
C2 C1 N1 C4 . . -0.1(2)
C5 C4 N1 C1 . . -176.6(2)
C3 C4 N1 C1 . . 1.3(2)
